data_7215583
loop_
_publ_author_name
'Aaker\"oy, Christer B.'
'Salmon, Debra J.'
'Smith, Michelle M.'
'Desper, John'

_publ_section_title
;
 Cyanooximes as effective and selective co-crystallizing agents
;
_journal_coden_ASTM CRECF4
_journal_issue 3
_journal_name_full CrystEngComm
_journal_page_first 439
_journal_page_last 443
_journal_paper_doi 10.1039/b811322j
_journal_volume 11
_journal_year 2009
_chemical_formula_moiety
;
(C8 H5 Br N2 O) (C15 H13 Br N2)
;
_chemical_formula_sum 'C23 H18 Br2 N4 O'
_chemical_formula_weight 526.23
_chemical_name_common
;(4-bromo-PhC(CN)(=NOH)), 1-(4-bromobenzyl)-2-
methylbenzimidazole
;
_chemical_name_systematic
;
(4-bromo-PhC(CN)(=NOH)), 1-(4-bromobenzyl)-2-methylbenzimidazole
;
_space_group_IT_number 14
_symmetry_cell_setting monoclinic
_symmetry_space_group_name_Hall '-P 2ybc'
_symmetry_space_group_name_H-M 'P 1 21/c 1'
_atom_sites_solution_hydrogens geom
_atom_sites_solution_primary direct
_atom_sites_solution_secondary difmap
_audit_creation_method SHELXL-97
_cell_angle_alpha 90.00
_cell_angle_beta 96.869(2)
_cell_angle_gamma 90.00
_cell_formula_units_Z 4
_cell_length_a 4.9374(6)
_cell_length_b 22.597(3)
_cell_length_c 19.233(2)
_cell_measurement_reflns_used 6131
_cell_measurement_temperature 100(2)
_cell_measurement_theta_max 29.25
_cell_measurement_theta_min 2.30
_cell_volume 2130.4(4)
_computing_cell_refinement 'Bruker XSCANS'
_computing_data_collection 'Bruker XSCANS'
_computing_data_reduction 'Bruker SHELXTL'
_computing_molecular_graphics 'Bruker SHELXTL'
_computing_publication_material 'Bruker SHELXTL'
_computing_structure_refinement 'SHELXL-97 (Sheldrick, 1997)'
_computing_structure_solution 'SHELXS-97 (Sheldrick, 1990)'
_diffrn_ambient_temperature 100(2)
_diffrn_measured_fraction_theta_full 0.996
_diffrn_measured_fraction_theta_max 0.996
_diffrn_measurement_device_type 'CCD area detector'
_diffrn_measurement_method 'phi and omega scans'
_diffrn_radiation_monochromator graphite
_diffrn_radiation_source 'fine-focus sealed tube'
_diffrn_radiation_type MoK\a
_diffrn_radiation_wavelength 0.71073
_diffrn_reflns_av_R_equivalents 0.0358
_diffrn_reflns_av_sigmaI/netI 0.0345
_diffrn_reflns_limit_h_max 6
_diffrn_reflns_limit_h_min -6
_diffrn_reflns_limit_k_max 28
_diffrn_reflns_limit_k_min -31
_diffrn_reflns_limit_l_max 27
_diffrn_reflns_limit_l_min -26
_diffrn_reflns_number 24200
_diffrn_reflns_theta_full 30.02
_diffrn_reflns_theta_max 30.02
_diffrn_reflns_theta_min 2.32
_exptl_absorpt_coefficient_mu 3.828
_exptl_absorpt_correction_T_max 1.000
_exptl_absorpt_correction_T_min 0.656
_exptl_absorpt_correction_type multi-scan
_exptl_absorpt_process_details SADABS
_exptl_crystal_colour colorless
_exptl_crystal_density_diffrn 1.641
_exptl_crystal_density_method 'not measured'
_exptl_crystal_description needle
_exptl_crystal_F_000 1048
_exptl_crystal_size_max 0.40
_exptl_crystal_size_mid 0.12
_exptl_crystal_size_min 0.06
_refine_diff_density_max 0.678
_refine_diff_density_min -0.331
_refine_diff_density_rms 0.092
_refine_ls_extinction_method none
_refine_ls_goodness_of_fit_ref 1.021
_refine_ls_hydrogen_treatment mixed
_refine_ls_matrix_type full
_refine_ls_number_parameters 275
_refine_ls_number_reflns 6170
_refine_ls_number_restraints 0
_refine_ls_restrained_S_all 1.021
_refine_ls_R_factor_all 0.0493
_refine_ls_R_factor_gt 0.0339
_refine_ls_shift/su_max 0.002
_refine_ls_shift/su_mean 0.000
_refine_ls_structure_factor_coef Fsqd
_refine_ls_weighting_details 'calc w=1/[\s^2^(Fo^2^)+(0.0500P)^2^+0.2000P] where P=(Fo^2^+2Fc^2^)/3'
_refine_ls_weighting_scheme calc
_refine_ls_wR_factor_gt 0.0825
_refine_ls_wR_factor_ref 0.0888
_reflns_number_gt 4792
_reflns_number_total 6170
_reflns_threshold_expression >2sigma(I)
_cod_duplicate_entry 7200255
_cod_data_source_file b811322j.txt
_cod_data_source_block A2
_cod_depositor_comments
;
The following automatic conversions were performed:

'_symmetry_cell_setting' value 'Monoclinic' changed to 'monoclinic'
according to
/usr/data/users/saulius/automatic-downloads/retrospective/RSC/lib/dictionaries/cif_core.dic
dictionary named 'cif_core.dic' version 2.4.2 from 2011-04-26.

Automatic conversion script
Id: cif_fix_values 2281 2013-09-26 08:29:07Z andrius 

 Updated bibliographic information.

 Antanas Vaitkus,
 2019-09-18

 Marked entry as a duplicate of entry 7200255.

 Antanas Vaitkus,
 2019-09-18
;
_cod_original_cell_volume 2130.5(4)
_cod_original_sg_symbol_H-M P2(1)/c
_cod_database_code 7215583

loop_
_symmetry_equiv_pos_as_xyz
'x, y, z'
'-x, y+1/2, -z+1/2'
'-x, -y, -z'
'x, -y-1/2, z-1/2'

loop_
_atom_site_label
_atom_site_type_symbol
_atom_site_fract_x
_atom_site_fract_y
_atom_site_fract_z
_atom_site_U_iso_or_equiv
_atom_site_adp_type
_atom_site_occupancy
_atom_site_symmetry_multiplicity
_atom_site_calc_flag
_atom_site_refinement_flags
Br1 Br -0.79725(4) 0.584899(9) 0.108998(11) 0.02328(7) Uani 1 1 d .
Br2 Br 0.98977(5) 0.082854(10) 0.607905(12) 0.03154(7) Uani 1 1 d .
N11 N 1.0656(3) 0.33215(7) 0.40216(8) 0.0177(3) Uani 1 1 d .
C12 C 0.9769(4) 0.38499(8) 0.42489(10) 0.0183(4) Uani 1 1 d .
N13 N 0.7625(3) 0.40511(7) 0.38408(9) 0.0199(3) Uani 1 1 d .
C14 C 0.7083(4) 0.36362(9) 0.33081(10) 0.0191(4) Uani 1 1 d .
C15 C 0.5066(4) 0.36263(9) 0.27378(11) 0.0239(4) Uani 1 1 d .
H15 H 0.3788 0.3940 0.2656 0.029 Uiso 1 1 calc R
C16 C 0.4987(4) 0.31447(10) 0.22953(11) 0.0266(5) Uani 1 1 d .
H16 H 0.3628 0.3128 0.1902 0.032 Uiso 1 1 calc R
C17 C 0.6869(5) 0.26781(10) 0.24132(11) 0.0259(4) Uani 1 1 d .
H17 H 0.6761 0.2354 0.2096 0.031 Uiso 1 1 calc R
C18 C 0.8886(4) 0.26806(9) 0.29829(10) 0.0220(4) Uani 1 1 d .
H18 H 1.0149 0.2364 0.3069 0.026 Uiso 1 1 calc R
C19 C 0.8952(4) 0.31692(8) 0.34186(10) 0.0179(4) Uani 1 1 d .
C20 C 1.1097(4) 0.41633(9) 0.48765(11) 0.0229(4) Uani 1 1 d .
H20A H 0.9870 0.4471 0.5015 0.034 Uiso 1 1 calc R
H20B H 1.2797 0.4346 0.4767 0.034 Uiso 1 1 calc R
H20C H 1.1501 0.3880 0.5261 0.034 Uiso 1 1 calc R
C21 C 1.0839(4) 0.14893(9) 0.55455(10) 0.0216(4) Uani 1 1 d .
C22 C 1.2784(4) 0.14221(9) 0.50941(11) 0.0220(4) Uani 1 1 d .
H22 H 1.3683 0.1054 0.5057 0.026 Uiso 1 1 calc R
C23 C 1.3403(4) 0.19036(9) 0.46940(10) 0.0200(4) Uani 1 1 d .
H23 H 1.4719 0.1862 0.4375 0.024 Uiso 1 1 calc R
C24 C 1.2130(4) 0.24451(8) 0.47521(10) 0.0166(4) Uani 1 1 d .
C25 C 1.0188(4) 0.25003(9) 0.52163(10) 0.0205(4) Uani 1 1 d .
H25 H 0.9306 0.2870 0.5260 0.025 Uiso 1 1 calc R
C26 C 0.9526(4) 0.20231(9) 0.56154(10) 0.0216(4) Uani 1 1 d .
H26 H 0.8197 0.2062 0.5931 0.026 Uiso 1 1 calc R
C27 C 1.2963(4) 0.29677(8) 0.43392(10) 0.0184(4) Uani 1 1 d .
H27A H 1.4190 0.3224 0.4653 0.022 Uiso 1 1 calc R
H27B H 1.4006 0.2823 0.3965 0.022 Uiso 1 1 calc R
C31 C -0.0566(4) 0.56230(9) 0.28222(10) 0.0173(4) Uani 1 1 d .
C32 C -0.1707(4) 0.51289(9) 0.24598(10) 0.0188(4) Uani 1 1 d .
H32 H -0.0957 0.4747 0.2564 0.023 Uiso 1 1 calc R
C33 C -0.3923(4) 0.51911(9) 0.19497(10) 0.0200(4) Uani 1 1 d .
H33 H -0.4700 0.4855 0.1706 0.024 Uiso 1 1 calc R
C34 C -0.4988(4) 0.57502(9) 0.18006(10) 0.0201(4) Uani 1 1 d .
C35 C -0.3942(4) 0.62431(9) 0.21586(11) 0.0217(4) Uani 1 1 d .
H35 H -0.4722 0.6622 0.2056 0.026 Uiso 1 1 calc R
C36 C -0.1725(4) 0.61785(9) 0.26735(10) 0.0204(4) Uani 1 1 d .
H36 H -0.0996 0.6516 0.2925 0.025 Uiso 1 1 calc R
C37 C 0.1841(4) 0.55582(8) 0.33487(10) 0.0171(4) Uani 1 1 d .
N37 N 0.3056(3) 0.50563(7) 0.34499(9) 0.0200(3) Uani 1 1 d .
O37 O 0.5254(3) 0.50814(6) 0.39558(7) 0.0222(3) Uani 1 1 d .
H37 H 0.605(5) 0.4708(11) 0.3903(12) 0.027 Uiso 1 1 d .
C38 C 0.2888(4) 0.60833(9) 0.37292(10) 0.0202(4) Uani 1 1 d .
N38 N 0.3689(4) 0.65001(8) 0.40247(10) 0.0276(4) Uani 1 1 d .

loop_
_atom_site_aniso_label
_atom_site_aniso_U_11
_atom_site_aniso_U_22
_atom_site_aniso_U_33
_atom_site_aniso_U_23
_atom_site_aniso_U_13
_atom_site_aniso_U_12
Br1 0.01765(11) 0.02759(12) 0.02355(11) 0.00635(8) -0.00185(7) -0.00213(8)
Br2 0.03395(14) 0.02558(13) 0.03329(13) 0.01385(9) -0.00345(10) -0.00552(9)
N11 0.0182(8) 0.0145(8) 0.0196(8) 0.0031(6) -0.0010(6) 0.0018(6)
C12 0.0207(10) 0.0139(9) 0.0202(9) 0.0020(7) 0.0014(7) -0.0017(7)
N13 0.0211(8) 0.0136(8) 0.0240(8) 0.0032(6) -0.0014(7) 0.0003(6)
C14 0.0191(9) 0.0168(9) 0.0209(9) 0.0061(7) 0.0002(7) -0.0005(7)
C15 0.0224(10) 0.0234(11) 0.0242(10) 0.0078(8) -0.0037(8) -0.0009(8)
C16 0.0268(11) 0.0313(12) 0.0197(10) 0.0059(9) -0.0056(8) -0.0080(9)
C17 0.0327(12) 0.0228(11) 0.0220(10) -0.0024(8) 0.0022(8) -0.0090(9)
C18 0.0252(10) 0.0177(10) 0.0230(10) 0.0014(8) 0.0023(8) -0.0010(8)
C19 0.0183(9) 0.0173(9) 0.0178(9) 0.0050(7) 0.0009(7) -0.0009(7)
C20 0.0263(11) 0.0182(10) 0.0228(10) 0.0003(8) -0.0028(8) -0.0009(8)
C21 0.0234(10) 0.0173(10) 0.0216(10) 0.0049(8) -0.0071(8) -0.0044(8)
C22 0.0239(10) 0.0138(9) 0.0265(10) 0.0016(8) -0.0045(8) 0.0031(8)
C23 0.0177(9) 0.0196(10) 0.0220(9) -0.0014(8) -0.0008(7) 0.0025(8)
C24 0.0151(8) 0.0150(9) 0.0183(9) 0.0010(7) -0.0033(7) 0.0004(7)
C25 0.0215(9) 0.0178(10) 0.0222(9) 0.0001(8) 0.0023(8) 0.0031(8)
C26 0.0214(10) 0.0228(10) 0.0203(9) 0.0017(8) 0.0013(8) -0.0004(8)
C27 0.0149(9) 0.0158(9) 0.0239(9) 0.0042(7) -0.0004(7) 0.0017(7)
C31 0.0171(9) 0.0187(9) 0.0164(9) 0.0013(7) 0.0028(7) 0.0021(7)
C32 0.0200(9) 0.0153(9) 0.0209(9) 0.0021(7) 0.0020(7) 0.0019(7)
C33 0.0207(10) 0.0174(10) 0.0220(10) -0.0001(8) 0.0029(8) -0.0021(7)
C34 0.0163(9) 0.0255(11) 0.0184(9) 0.0029(8) 0.0023(7) 0.0002(8)
C35 0.0215(10) 0.0203(10) 0.0229(10) 0.0031(8) 0.0014(8) 0.0058(8)
C36 0.0240(10) 0.0163(10) 0.0209(9) -0.0005(7) 0.0018(8) 0.0030(8)
C37 0.0198(9) 0.0160(9) 0.0157(8) 0.0006(7) 0.0033(7) 0.0016(7)
N37 0.0192(8) 0.0211(9) 0.0189(8) 0.0041(6) -0.0003(6) 0.0025(7)
O37 0.0249(8) 0.0186(8) 0.0214(7) 0.0005(6) -0.0044(6) 0.0047(6)
C38 0.0205(10) 0.0210(10) 0.0186(9) 0.0021(8) 0.0004(7) 0.0058(8)
N38 0.0300(10) 0.0229(10) 0.0282(9) -0.0022(8) -0.0034(8) 0.0070(8)

loop_
_atom_type_symbol
_atom_type_description
_atom_type_scat_dispersion_real
_atom_type_scat_dispersion_imag
_atom_type_scat_source
C C 0.0033 0.0016 'International Tables Vol C Tables 4.2.6.8 and 6.1.1.4'
H H 0.0000 0.0000 'International Tables Vol C Tables 4.2.6.8 and 6.1.1.4'
N N 0.0061 0.0033 'International Tables Vol C Tables 4.2.6.8 and 6.1.1.4'
O O 0.0106 0.0060 'International Tables Vol C Tables 4.2.6.8 and 6.1.1.4'
Br Br -0.2901 2.4595 'International Tables Vol C Tables 4.2.6.8 and 6.1.1.4'

loop_
_geom_angle_atom_site_label_1
_geom_angle_atom_site_label_2
_geom_angle_atom_site_label_3
_geom_angle
C12 N11 C19 107.37(16)
C12 N11 C27 127.52(17)
C19 N11 C27 125.10(16)
N13 C12 N11 112.14(17)
N13 C12 C20 124.35(18)
N11 C12 C20 123.51(18)
C12 N13 C14 106.01(16)
C15 C14 N13 130.43(19)
C15 C14 C19 120.25(19)
N13 C14 C19 109.31(17)
C16 C15 C14 117.7(2)
C16 C15 H15 121.2
C14 C15 H15 121.2
C15 C16 C17 121.52(19)
C15 C16 H16 119.2
C17 C16 H16 119.2
C18 C17 C16 121.44(19)
C18 C17 H17 119.3
C16 C17 H17 119.3
C19 C18 C17 116.33(19)
C19 C18 H18 121.8
C17 C18 H18 121.8
C18 C19 N11 132.05(18)
C18 C19 C14 122.79(18)
N11 C19 C14 105.16(17)
C12 C20 H20A 109.5
C12 C20 H20B 109.5
H20A C20 H20B 109.5
C12 C20 H20C 109.5
H20A C20 H20C 109.5
H20B C20 H20C 109.5
C22 C21 C26 121.81(18)
C22 C21 Br2 119.19(15)
C26 C21 Br2 119.00(15)
C21 C22 C23 118.65(18)
C21 C22 H22 120.7
C23 C22 H22 120.7
C24 C23 C22 121.02(18)
C24 C23 H23 119.5
C22 C23 H23 119.5
C23 C24 C25 119.00(17)
C23 C24 C27 119.60(17)
C25 C24 C27 121.34(17)
C26 C25 C24 120.79(18)
C26 C25 H25 119.6
C24 C25 H25 119.6
C21 C26 C25 118.72(18)
C21 C26 H26 120.6
C25 C26 H26 120.6
N11 C27 C24 113.56(15)
N11 C27 H27A 108.9
C24 C27 H27A 108.9
N11 C27 H27B 108.9
C24 C27 H27B 108.9
H27A C27 H27B 107.7
C36 C31 C32 119.03(18)
C36 C31 C37 120.51(18)
C32 C31 C37 120.45(17)
C33 C32 C31 120.56(18)
C33 C32 H32 119.7
C31 C32 H32 119.7
C34 C33 C32 119.14(19)
C34 C33 H33 120.4
C32 C33 H33 120.4
C35 C34 C33 121.58(19)
C35 C34 Br1 118.48(15)
C33 C34 Br1 119.93(15)
C34 C35 C36 119.10(18)
C34 C35 H35 120.5
C36 C35 H35 120.5
C35 C36 C31 120.55(19)
C35 C36 H36 119.7
C31 C36 H36 119.7
N37 C37 C38 120.75(18)
N37 C37 C31 120.96(17)
C38 C37 C31 118.22(17)
C37 N37 O37 112.73(16)
N37 O37 H37 101.1(14)
N38 C38 C37 179.2(2)

loop_
_geom_bond_atom_site_label_1
_geom_bond_atom_site_label_2
_geom_bond_distance
Br1 C34 1.899(2)
Br2 C21 1.901(2)
N11 C12 1.362(2)
N11 C19 1.392(2)
N11 C27 1.464(2)
C12 N13 1.321(2)
C12 C20 1.483(3)
N13 C14 1.391(3)
C14 C15 1.391(3)
C14 C19 1.401(3)
C15 C16 1.379(3)
C15 H15 0.9500
C16 C17 1.406(3)
C16 H16 0.9500
C17 C18 1.389(3)
C17 H17 0.9500
C18 C19 1.384(3)
C18 H18 0.9500
C20 H20A 0.9800
C20 H20B 0.9800
C20 H20C 0.9800
C21 C22 1.378(3)
C21 C26 1.384(3)
C22 C23 1.388(3)
C22 H22 0.9500
C23 C24 1.386(3)
C23 H23 0.9500
C24 C25 1.391(3)
C24 C27 1.508(3)
C25 C26 1.385(3)
C25 H25 0.9500
C26 H26 0.9500
C27 H27A 0.9900
C27 H27B 0.9900
C31 C36 1.395(3)
C31 C32 1.399(3)
C31 C37 1.474(3)
C32 C33 1.387(3)
C32 H32 0.9500
C33 C34 1.385(3)
C33 H33 0.9500
C34 C35 1.377(3)
C35 C36 1.393(3)
C35 H35 0.9500
C36 H36 0.9500
C37 N37 1.287(2)
C37 C38 1.456(3)
N37 O37 1.369(2)
O37 H37 0.94(2)
C38 N38 1.146(3)

loop_
_geom_hbond_atom_site_label_D
_geom_hbond_atom_site_label_H
_geom_hbond_atom_site_label_A
_geom_hbond_distance_DH
_geom_hbond_distance_HA
_geom_hbond_distance_DA
_geom_hbond_angle_DHA
O37 H37 N13 0.94(2) 1.69(3) 2.627(2) 177(2)

loop_
_geom_torsion_atom_site_label_1
_geom_torsion_atom_site_label_2
_geom_torsion_atom_site_label_3
_geom_torsion_atom_site_label_4
_geom_torsion
C19 N11 C12 N13 0.0(2)
C27 N11 C12 N13 -179.97(17)
C19 N11 C12 C20 -179.11(18)
C27 N11 C12 C20 0.9(3)
N11 C12 N13 C14 -0.8(2)
C20 C12 N13 C14 178.36(18)
C12 N13 C14 C15 -179.8(2)
C12 N13 C14 C19 1.2(2)
N13 C14 C15 C16 -178.7(2)
C19 C14 C15 C16 0.2(3)
C14 C15 C16 C17 0.0(3)
C15 C16 C17 C18 0.3(3)
C16 C17 C18 C19 -0.8(3)
C17 C18 C19 N11 -179.54(19)
C17 C18 C19 C14 1.0(3)
C12 N11 C19 C18 -178.8(2)
C27 N11 C19 C18 1.2(3)
C12 N11 C19 C14 0.7(2)
C27 N11 C19 C14 -179.29(16)
C15 C14 C19 C18 -0.7(3)
N13 C14 C19 C18 178.38(18)
C15 C14 C19 N11 179.72(17)
N13 C14 C19 N11 -1.2(2)
C26 C21 C22 C23 -0.9(3)
Br2 C21 C22 C23 178.35(15)
C21 C22 C23 C24 1.0(3)
C22 C23 C24 C25 -0.5(3)
C22 C23 C24 C27 176.61(18)
C23 C24 C25 C26 -0.1(3)
C27 C24 C25 C26 -177.14(18)
C22 C21 C26 C25 0.3(3)
Br2 C21 C26 C25 -178.91(15)
C24 C25 C26 C21 0.2(3)
C12 N11 C27 C24 102.4(2)
C19 N11 C27 C24 -77.6(2)
C23 C24 C27 N11 137.61(18)
C25 C24 C27 N11 -45.3(3)
C36 C31 C32 C33 1.3(3)
C37 C31 C32 C33 -178.12(17)
C31 C32 C33 C34 0.3(3)
C32 C33 C34 C35 -1.6(3)
C32 C33 C34 Br1 178.63(14)
C33 C34 C35 C36 1.3(3)
Br1 C34 C35 C36 -178.97(15)
C34 C35 C36 C31 0.4(3)
C32 C31 C36 C35 -1.7(3)
C37 C31 C36 C35 177.77(18)
C36 C31 C37 N37 -174.42(18)
C32 C31 C37 N37 5.0(3)
C36 C31 C37 C38 2.8(3)
C32 C31 C37 C38 -177.78(17)
C38 C37 N37 O37 2.6(2)
C31 C37 N37 O37 179.70(15)
